data_7062858
loop_
_publ_author_name
'Cheng, Song'
'Gu, Wen'
'Zhao, Kun'
'Zhang, Shu Ting'
'Yang, Lan'
'Liu, Qing Song'
'Li, Xiao Xiao'
'Zhao, Zhi Gang'

_publ_section_title
;
 NIS-mediated regioselective addition of allenamides with pyrazoles:
 synthesis of iodo-substituted allylic pyrazoles
;
_journal_issue 42
_journal_name_full 'New Journal of Chemistry'
_journal_page_first 19698
_journal_page_last 19708
_journal_paper_doi 10.1039/D3NJ03326K
_journal_volume 47
_journal_year 2023
_chemical_formula_moiety 'C25 H22 I N3 O2 S'
_chemical_formula_sum 'C25 H22 I N3 O2 S'
_chemical_formula_weight 555.41
_space_group_crystal_system monoclinic
_space_group_IT_number 14
_space_group_name_Hall '-P 2yn'
_space_group_name_H-M_alt 'P 1 21/n 1'
_atom_sites_solution_hydrogens geom
_atom_sites_solution_primary dual
_audit_creation_date 2023-03-28
_audit_creation_method
;
Olex2 1.3
(compiled 2020.11.12 svn.r5f609507 for OlexSys, GUI svn.r6408)
;
_audit_update_record
;
2023-07-04 deposited with the CCDC.	2023-09-28 downloaded from the CCDC.
;
_cell_angle_alpha 90
_cell_angle_beta 99.101(3)
_cell_angle_gamma 90
_cell_formula_units_Z 4
_cell_length_a 9.2348(6)
_cell_length_b 23.802(2)
_cell_length_c 10.5882(9)
_cell_measurement_reflns_used 4107
_cell_measurement_temperature 150(2)
_cell_measurement_theta_max 26.97
_cell_measurement_theta_min 2.59
_cell_volume 2298.1(3)
_computing_cell_refinement 'SAINT V8.40B (?, 2016)'
_computing_data_reduction 'SAINT V8.40B (?, 2016)'
_computing_molecular_graphics 'Olex2 1.3 (Dolomanov et al., 2009)'
_computing_publication_material 'Olex2 1.3 (Dolomanov et al., 2009)'
_computing_structure_refinement 'SHELXL 2014/7 (Sheldrick, 2015)'
_computing_structure_solution 'SHELXT 2018/2 (Sheldrick, 2018)'
_diffrn_ambient_temperature 150.0
_diffrn_measured_fraction_theta_full 0.998
_diffrn_measured_fraction_theta_max 0.990
_diffrn_measurement_device_type 'Bruker APEX-II CCD'
_diffrn_measurement_method '\f and \w scans'
_diffrn_radiation_type MoK\a
_diffrn_radiation_wavelength 0.71073
_diffrn_reflns_av_R_equivalents 0.0606
_diffrn_reflns_av_unetI/netI 0.0671
_diffrn_reflns_Laue_measured_fraction_full 0.998
_diffrn_reflns_Laue_measured_fraction_max 0.990
_diffrn_reflns_limit_h_max 11
_diffrn_reflns_limit_h_min -11
_diffrn_reflns_limit_k_max 26
_diffrn_reflns_limit_k_min -30
_diffrn_reflns_limit_l_max 13
_diffrn_reflns_limit_l_min -12
_diffrn_reflns_number 15553
_diffrn_reflns_point_group_measured_fraction_full 0.998
_diffrn_reflns_point_group_measured_fraction_max 0.990
_diffrn_reflns_theta_full 25.242
_diffrn_reflns_theta_max 27.506
_diffrn_reflns_theta_min 2.128
_diffrn_source_current 1.4
_diffrn_source_power 0.07
_diffrn_source_voltage 50.0
_diffrn_standards_number 0
_exptl_absorpt_coefficient_mu 1.512
_exptl_absorpt_correction_T_max 0.7456
_exptl_absorpt_correction_T_min 0.6606
_exptl_absorpt_correction_type none
_exptl_absorpt_process_details
;
SADABS-2016/2 (Bruker,2016/2) was used for absorption correction.
wR2(int) was 0.0919 before and 0.0549 after correction.
The Ratio of minimum to maximum transmission is 0.8860.
The \l/2 correction factor is Not present.
;
_exptl_crystal_colour 'clear light colourless'
_exptl_crystal_colour_lustre clear
_exptl_crystal_colour_modifier light
_exptl_crystal_colour_primary colourless
_exptl_crystal_density_diffrn 1.605
_exptl_crystal_description plate
_exptl_crystal_F_000 1112
_exptl_crystal_size_max 0.25
_exptl_crystal_size_mid 0.09
_exptl_crystal_size_min 0.02
_refine_diff_density_max 1.323
_refine_diff_density_min -0.924
_refine_diff_density_rms 0.110
_refine_ls_extinction_method none
_refine_ls_goodness_of_fit_ref 1.049
_refine_ls_hydrogen_treatment constr
_refine_ls_matrix_type full
_refine_ls_number_parameters 290
_refine_ls_number_reflns 5225
_refine_ls_number_restraints 20
_refine_ls_restrained_S_all 1.050
_refine_ls_R_factor_all 0.0879
_refine_ls_R_factor_gt 0.0494
_refine_ls_shift/su_max 0.002
_refine_ls_shift/su_mean 0.000
_refine_ls_structure_factor_coef Fsqd
_refine_ls_weighting_details 'w=1/[\s^2^(Fo^2^)+(0.0414P)^2^+4.2486P] where P=(Fo^2^+2Fc^2^)/3'
_refine_ls_weighting_scheme calc
_refine_ls_wR_factor_gt 0.1049
_refine_ls_wR_factor_ref 0.1224
_reflns_Friedel_coverage 0.000
_reflns_number_gt 3548
_reflns_number_total 5225
_reflns_threshold_expression 'I > 2\s(I)'
_cod_data_source_file d3nj03326k2.cif
_cod_data_source_block mo_lxx_230328_150k_0m_a
_cod_database_code 7062858
_shelx_shelxl_version_number 2014/7
_shelx_space_group_comment
;
The symmetry employed for this shelxl refinement is uniquely defined
by the following loop, which should always be used as a source of
symmetry information in preference to the above space-group names.
They are only intended as comments.
;
_shelx_estimated_absorpt_t_max 0.970
_shelx_estimated_absorpt_t_min 0.704
_olex2_refinement_description
;
1. Fixed Uiso
 At 1.2 times of:
  All C(H) groups, All C(H,H) groups
 At 1.5 times of:
  All C(H,H,H) groups
2. Rigid bond restraints
 C008, C00V
 with sigma for 1-2 distances of 0.01 and sigma for 1-3 distances of 0.01
 C008, C00N
 with sigma for 1-2 distances of 0.001 and sigma for 1-3 distances of 0.001
3. Uiso/Uaniso restraints and constraints
C008 \\sim C00V: within 2A with sigma of 0.01 and sigma for terminal atoms of
0.02 within 2A
C008 \\sim C00N: within 2A with sigma of 0.001 and sigma for terminal atoms of
0.02 within 2A
Uanis(C008) \\sim Ueq: with sigma of 0.01 and sigma for terminal atoms of 0.02
4.a Ternary CH refined with riding coordinates:
 C00D(H00D)
4.b Aromatic/amide H refined with riding coordinates:
 C008(H008), C00C(H00C), C00F(H00F), C00H(H00H), C00J(H00J), C00K(H00K),
 C00L(H00L), C00N(H00N), C00O(H00O), C00P(H00P), C00Q(H00Q), C00R(H00R),
 C00S(H00S), C00T(H00T), C00U(H00U), C00V(H00V)
4.c X=CH2 refined with riding coordinates:
 C00M(H00A,H00B)
4.d Idealised Me refined as rotating group:
 C00W(H00E,H00G,H00I)
;
_olex2_submission_special_instructions 'No special instructions were received'

loop_
_space_group_symop_operation_xyz
'x, y, z'
'-x+1/2, y+1/2, -z+1/2'
'-x, -y, -z'
'x-1/2, -y-1/2, z-1/2'

loop_
_atom_site_label
_atom_site_type_symbol
_atom_site_fract_x
_atom_site_fract_y
_atom_site_fract_z
_atom_site_U_iso_or_equiv
_atom_site_adp_type
_atom_site_occupancy
_atom_site_site_symmetry_order
_atom_site_calc_flag
_atom_site_refinement_flags_posn
_atom_site_refinement_flags_adp
_atom_site_refinement_flags_occupancy
_atom_site_disorder_assembly
_atom_site_disorder_group
I001 I -0.04191(4) 0.62407(2) 0.59101(4) 0.04219(13) Uani 1 1 d . . . . .
S002 S 0.44236(13) 0.65814(5) 0.94785(12) 0.0304(3) Uani 1 1 d . . . . .
O003 O 0.5097(4) 0.70290(16) 1.0250(3) 0.0414(9) Uani 1 1 d . . . . .
O004 O 0.3257(4) 0.62607(16) 0.9867(3) 0.0411(9) Uani 1 1 d . . . . .
N005 N 0.4221(4) 0.60974(16) 0.5848(4) 0.0271(9) Uani 1 1 d . . . . .
N006 N 0.3734(4) 0.68616(16) 0.8095(4) 0.0263(8) Uani 1 1 d . . . . .
N007 N 0.3161(4) 0.64764(17) 0.5966(4) 0.0291(9) Uani 1 1 d . . . . .
C008 C 0.5941(5) 0.8174(2) 0.6405(5) 0.0300(8) Uani 1 1 d . U . . .
H008 H 0.6341 0.8456 0.5928 0.036 Uiso 1 1 calc R U . . .
C009 C 0.5781(5) 0.6099(2) 0.9219(4) 0.0261(10) Uani 1 1 d . . . . .
C00A C 0.5692(5) 0.5849(2) 0.4205(4) 0.0290(11) Uani 1 1 d . . . . .
C00B C 0.4525(5) 0.7309(2) 0.7584(4) 0.0263(10) Uani 1 1 d . . . . .
C00C C 0.7239(5) 0.6270(2) 0.9318(5) 0.0319(11) Uani 1 1 d . . . . .
H00C H 0.7512 0.6645 0.9551 0.038 Uiso 1 1 calc R U . . .
C00D C 0.2697(5) 0.6518(2) 0.7212(5) 0.0270(10) Uani 1 1 d . . . . .
H00D H 0.2723 0.6130 0.7576 0.032 Uiso 1 1 calc R U . . .
C00E C 0.1133(5) 0.6728(2) 0.7117(5) 0.0336(12) Uani 1 1 d . . . . .
C00F C 0.5730(5) 0.7197(2) 0.6988(5) 0.0332(11) Uani 1 1 d . . . . .
H00F H 0.6078 0.6823 0.6946 0.040 Uiso 1 1 calc R U . . .
C00G C 0.4555(5) 0.6196(2) 0.4678(5) 0.0310(11) Uani 1 1 d . . . . .
C00H C 0.5381(5) 0.5550(2) 0.8901(5) 0.0318(11) Uani 1 1 d . . . . .
H00H H 0.4389 0.5434 0.8842 0.038 Uiso 1 1 calc R U . . .
C00I C 0.7904(6) 0.5336(2) 0.8737(5) 0.0351(12) Uani 1 1 d . . . . .
C00J C 0.7452(5) 0.5093(2) 0.4533(5) 0.0339(11) Uani 1 1 d . . . . .
H00J H 0.7939 0.4808 0.5067 0.041 Uiso 1 1 calc R U . . .
C00K C 0.6420(5) 0.5427(2) 0.4972(5) 0.0334(11) Uani 1 1 d . . . . .
H00K H 0.6201 0.5370 0.5810 0.040 Uiso 1 1 calc R U . . .
C00L C 0.3712(5) 0.6638(2) 0.4076(5) 0.0342(12) Uani 1 1 d . . . . .
H00L H 0.3745 0.6787 0.3248 0.041 Uiso 1 1 calc R U . . .
C00M C 0.0669(6) 0.7125(2) 0.7823(6) 0.0409(13) Uani 1 1 d . . . . .
H00A H 0.1341 0.7309 0.8463 0.049 Uiso 1 1 calc R U . . .
H00B H -0.0338 0.7228 0.7691 0.049 Uiso 1 1 calc R U . . .
C00N C 0.6420(5) 0.7634(2) 0.6455(5) 0.0315(8) Uani 1 1 d . U . . .
H00N H 0.7280 0.7551 0.6103 0.038 Uiso 1 1 calc R U . . .
C00O C 0.2835(5) 0.6810(2) 0.4921(5) 0.0353(12) Uani 1 1 d . . . . .
H00O H 0.2134 0.7105 0.4802 0.042 Uiso 1 1 calc R U . . .
C00P C 0.6043(6) 0.5928(2) 0.2980(5) 0.0377(12) Uani 1 1 d . . . . .
H00P H 0.5576 0.6217 0.2446 0.045 Uiso 1 1 calc R U . . .
C00Q C 0.7072(6) 0.5585(3) 0.2545(5) 0.0435(14) Uani 1 1 d . . . . .
H00Q H 0.7290 0.5637 0.1706 0.052 Uiso 1 1 calc R U . . .
C00R C 0.4057(5) 0.7861(2) 0.7685(5) 0.0344(12) Uani 1 1 d . . . . .
H00R H 0.3259 0.7942 0.8123 0.041 Uiso 1 1 calc R U . . .
C00S C 0.8280(5) 0.5885(2) 0.9073(5) 0.0380(13) Uani 1 1 d . . . . .
H00S H 0.9274 0.6000 0.9136 0.046 Uiso 1 1 calc R U . . .
C00T C 0.7780(6) 0.5171(2) 0.3311(5) 0.0392(13) Uani 1 1 d . . . . .
H00T H 0.8490 0.4941 0.3006 0.047 Uiso 1 1 calc R U . . .
C00U C 0.6451(6) 0.5174(2) 0.8673(5) 0.0373(12) Uani 1 1 d . . . . .
H00U H 0.6184 0.4796 0.8468 0.045 Uiso 1 1 calc R U . . .
C00V C 0.4757(6) 0.8286(2) 0.7147(6) 0.0415(13) Uani 1 1 d . U . . .
H00V H 0.4468 0.8664 0.7258 0.050 Uiso 1 1 calc R U . . .
C00W C 0.9020(7) 0.4922(3) 0.8426(6) 0.0571(17) Uani 1 1 d . . . . .
H00E H 0.8862 0.4851 0.7502 0.086 Uiso 1 1 calc R U . . .
H00G H 0.8920 0.4569 0.8882 0.086 Uiso 1 1 calc R U . . .
H00I H 1.0006 0.5075 0.8689 0.086 Uiso 1 1 calc R U . . .

loop_
_atom_site_aniso_label
_atom_site_aniso_U_11
_atom_site_aniso_U_22
_atom_site_aniso_U_33
_atom_site_aniso_U_23
_atom_site_aniso_U_13
_atom_site_aniso_U_12
I001 0.03176(18) 0.0485(2) 0.0436(2) 0.00401(18) -0.00237(14) -0.01069(16)
S002 0.0323(6) 0.0339(7) 0.0249(6) 0.0014(5) 0.0041(5) 0.0073(5)
O003 0.054(2) 0.040(2) 0.0265(19) -0.0084(16) -0.0038(17) 0.0132(18)
O004 0.040(2) 0.053(2) 0.034(2) 0.0108(18) 0.0164(16) 0.0097(18)
N005 0.030(2) 0.026(2) 0.024(2) -0.0002(16) 0.0033(17) -0.0004(15)
N006 0.0244(19) 0.027(2) 0.027(2) -0.0001(17) 0.0029(16) 0.0036(16)
N007 0.030(2) 0.026(2) 0.030(2) -0.0008(18) 0.0003(17) -0.0040(16)
C008 0.0178(16) 0.0278(17) 0.042(2) 0.0045(16) -0.0024(14) -0.0073(13)
C009 0.027(2) 0.032(3) 0.019(2) 0.0024(19) 0.0040(18) 0.0023(18)
C00A 0.032(3) 0.030(3) 0.023(2) -0.005(2) 0.001(2) -0.0112(19)
C00B 0.025(2) 0.028(3) 0.024(2) 0.001(2) -0.0039(18) -0.0036(18)
C00C 0.030(2) 0.033(3) 0.031(3) 0.006(2) 0.000(2) -0.001(2)
C00D 0.025(2) 0.028(3) 0.027(3) 0.004(2) 0.0011(19) 0.0008(19)
C00E 0.024(2) 0.034(3) 0.042(3) 0.009(2) 0.000(2) -0.002(2)
C00F 0.027(2) 0.036(3) 0.035(3) -0.004(2) -0.001(2) -0.002(2)
C00G 0.034(2) 0.031(3) 0.027(3) 0.000(2) 0.000(2) -0.008(2)
C00H 0.031(3) 0.033(3) 0.030(3) 0.002(2) 0.002(2) 0.001(2)
C00I 0.042(3) 0.040(3) 0.025(3) 0.007(2) 0.010(2) 0.016(2)
C00J 0.035(3) 0.033(3) 0.034(3) 0.001(2) 0.007(2) -0.006(2)
C00K 0.036(3) 0.037(3) 0.029(3) -0.005(2) 0.008(2) -0.011(2)
C00L 0.036(3) 0.039(3) 0.025(3) 0.007(2) -0.001(2) -0.008(2)
C00M 0.029(3) 0.037(3) 0.054(4) 0.003(3) -0.003(2) 0.003(2)
C00N 0.0207(16) 0.0299(18) 0.042(2) 0.0031(17) -0.0019(15) -0.0060(14)
C00O 0.031(3) 0.035(3) 0.036(3) 0.008(2) -0.007(2) -0.002(2)
C00P 0.044(3) 0.040(3) 0.027(3) 0.000(2) 0.002(2) -0.012(2)
C00Q 0.048(3) 0.053(4) 0.032(3) -0.006(3) 0.018(3) -0.014(3)
C00R 0.027(2) 0.034(3) 0.041(3) 0.002(2) 0.002(2) 0.002(2)
C00S 0.028(3) 0.051(4) 0.035(3) 0.014(3) 0.007(2) 0.005(2)
C00T 0.037(3) 0.039(3) 0.043(3) -0.010(3) 0.012(2) -0.009(2)
C00U 0.053(3) 0.026(3) 0.034(3) 0.003(2) 0.007(2) 0.004(2)
C00V 0.036(3) 0.032(3) 0.053(3) 0.002(3) -0.003(2) 0.003(2)
C00W 0.059(4) 0.060(4) 0.056(4) 0.008(3) 0.023(3) 0.028(3)

loop_
_atom_type_symbol
_atom_type_description
_atom_type_scat_dispersion_real
_atom_type_scat_dispersion_imag
_atom_type_scat_source
C C 0.0033 0.0016 'International Tables Vol C Tables 4.2.6.8 and 6.1.1.4'
H H 0.0000 0.0000 'International Tables Vol C Tables 4.2.6.8 and 6.1.1.4'
I I -0.4742 1.8119 'International Tables Vol C Tables 4.2.6.8 and 6.1.1.4'
N N 0.0061 0.0033 'International Tables Vol C Tables 4.2.6.8 and 6.1.1.4'
O O 0.0106 0.0060 'International Tables Vol C Tables 4.2.6.8 and 6.1.1.4'
S S 0.1246 0.1234 'International Tables Vol C Tables 4.2.6.8 and 6.1.1.4'

loop_
_geom_angle_atom_site_label_1
_geom_angle_atom_site_label_2
_geom_angle_atom_site_label_3
_geom_angle
_geom_angle_site_symmetry_1
_geom_angle_site_symmetry_3
_geom_angle_publ_flag
O003 S002 O004 120.9(2) . . ?
O003 S002 N006 106.3(2) . . ?
O003 S002 C009 108.7(2) . . ?
O004 S002 N006 105.6(2) . . ?
O004 S002 C009 106.6(2) . . ?
N006 S002 C009 108.1(2) . . ?
C00G N005 N007 104.1(4) . . ?
C00B N006 S002 119.0(3) . . ?
C00B N006 C00D 119.2(4) . . ?
C00D N006 S002 117.4(3) . . ?
N005 N007 C00D 116.8(4) . . ?
N005 N007 C00O 112.7(4) . . ?
C00O N007 C00D 129.9(4) . . ?
C00N C008 H008 122.7 . . ?
C00N C008 C00V 114.7(5) . . ?
C00V C008 H008 122.7 . . ?
C00C C009 S002 120.2(4) . . ?
C00H C009 S002 119.1(4) . . ?
C00H C009 C00C 120.7(5) . . ?
C00K C00A C00G 120.3(4) . . ?
C00P C00A C00G 121.3(5) . . ?
C00P C00A C00K 118.4(5) . . ?
C00F C00B N006 121.2(4) . . ?
C00F C00B C00R 119.8(5) . . ?
C00R C00B N006 119.0(4) . . ?
C009 C00C H00C 120.5 . . ?
C00S C00C C009 119.0(5) . . ?
C00S C00C H00C 120.5 . . ?
N006 C00D H00D 107.1 . . ?
N006 C00D C00E 112.0(4) . . ?
N007 C00D N006 111.0(4) . . ?
N007 C00D H00D 107.1 . . ?
N007 C00D C00E 112.1(4) . . ?
C00E C00D H00D 107.1 . . ?
C00D C00E I001 114.1(4) . . ?
C00M C00E I001 119.2(4) . . ?
C00M C00E C00D 126.2(5) . . ?
C00B C00F H00F 120.2 . . ?
C00N C00F C00B 119.5(5) . . ?
C00N C00F H00F 120.2 . . ?
N005 C00G C00A 119.5(4) . . ?
N005 C00G C00L 111.0(5) . . ?
C00L C00G C00A 129.5(5) . . ?
C009 C00H H00H 120.6 . . ?
C009 C00H C00U 118.9(5) . . ?
C00U C00H H00H 120.6 . . ?
C00S C00I C00U 118.3(5) . . ?
C00S C00I C00W 121.6(5) . . ?
C00U C00I C00W 120.0(5) . . ?
C00K C00J H00J 119.9 . . ?
C00K C00J C00T 120.1(5) . . ?
C00T C00J H00J 119.9 . . ?
C00A C00K H00K 119.5 . . ?
C00J C00K C00A 120.9(5) . . ?
C00J C00K H00K 119.5 . . ?
C00G C00L H00L 127.1 . . ?
C00O C00L C00G 105.8(4) . . ?
C00O C00L H00L 127.1 . . ?
C00E C00M H00A 120.0 . . ?
C00E C00M H00B 120.0 . . ?
H00A C00M H00B 120.0 . . ?
C008 C00N C00F 124.0(5) . . ?
C008 C00N H00N 118.0 . . ?
C00F C00N H00N 118.0 . . ?
N007 C00O C00L 106.4(5) . . ?
N007 C00O H00O 126.8 . . ?
C00L C00O H00O 126.8 . . ?
C00A C00P H00P 120.0 . . ?
C00Q C00P C00A 120.1(5) . . ?
C00Q C00P H00P 120.0 . . ?
C00P C00Q H00Q 119.5 . . ?
C00T C00Q C00P 120.9(5) . . ?
C00T C00Q H00Q 119.5 . . ?
C00B C00R H00R 120.3 . . ?
C00V C00R C00B 119.4(5) . . ?
C00V C00R H00R 120.3 . . ?
C00C C00S H00S 119.3 . . ?
C00I C00S C00C 121.4(5) . . ?
C00I C00S H00S 119.3 . . ?
C00J C00T H00T 120.2 . . ?
C00Q C00T C00J 119.5(5) . . ?
C00Q C00T H00T 120.2 . . ?
C00H C00U C00I 121.7(5) . . ?
C00H C00U H00U 119.1 . . ?
C00I C00U H00U 119.1 . . ?
C008 C00V H00V 119.1 . . ?
C00R C00V C008 121.8(5) . . ?
C00R C00V H00V 119.1 . . ?
C00I C00W H00E 109.5 . . ?
C00I C00W H00G 109.5 . . ?
C00I C00W H00I 109.5 . . ?
H00E C00W H00G 109.5 . . ?
H00E C00W H00I 109.5 . . ?
H00G C00W H00I 109.5 . . ?

loop_
_geom_bond_atom_site_label_1
_geom_bond_atom_site_label_2
_geom_bond_distance
_geom_bond_site_symmetry_2
_geom_bond_publ_flag
I001 C00E 2.110(5) . ?
S002 O003 1.424(4) . ?
S002 O004 1.433(4) . ?
S002 N006 1.644(4) . ?
S002 C009 1.753(5) . ?
N005 N007 1.352(5) . ?
N005 C00G 1.344(6) . ?
N006 C00B 1.444(6) . ?
N006 C00D 1.476(6) . ?
N007 C00D 1.454(6) . ?
N007 C00O 1.356(6) . ?
C008 H008 0.9500 . ?
C008 C00N 1.357(7) . ?
C008 C00V 1.468(8) . ?
C009 C00C 1.394(6) . ?
C009 C00H 1.386(7) . ?
C00A C00G 1.483(7) . ?
C00A C00K 1.396(7) . ?
C00A C00P 1.398(7) . ?
C00B C00F 1.389(7) . ?
C00B C00R 1.392(7) . ?
C00C H00C 0.9500 . ?
C00C C00S 1.382(7) . ?
C00D H00D 1.0000 . ?
C00D C00E 1.517(6) . ?
C00E C00M 1.318(8) . ?
C00F H00F 0.9500 . ?
C00F C00N 1.387(7) . ?
C00G C00L 1.401(7) . ?
C00H H00H 0.9500 . ?
C00H C00U 1.382(7) . ?
C00I C00S 1.386(8) . ?
C00I C00U 1.387(8) . ?
C00I C00W 1.499(7) . ?
C00J H00J 0.9500 . ?
C00J C00K 1.378(7) . ?
C00J C00T 1.388(7) . ?
C00K H00K 0.9500 . ?
C00L H00L 0.9500 . ?
C00L C00O 1.361(7) . ?
C00M H00A 0.9500 . ?
C00M H00B 0.9500 . ?
C00N H00N 0.9500 . ?
C00O H00O 0.9500 . ?
C00P H00P 0.9500 . ?
C00P C00Q 1.385(8) . ?
C00Q H00Q 0.9500 . ?
C00Q C00T 1.373(8) . ?
C00R H00R 0.9500 . ?
C00R C00V 1.373(7) . ?
C00S H00S 0.9500 . ?
C00T H00T 0.9500 . ?
C00U H00U 0.9500 . ?
C00V H00V 0.9500 . ?
C00W H00E 0.9800 . ?
C00W H00G 0.9800 . ?
C00W H00I 0.9800 . ?

loop_
_geom_torsion_atom_site_label_1
_geom_torsion_atom_site_label_2
_geom_torsion_atom_site_label_3
_geom_torsion_atom_site_label_4
_geom_torsion
_geom_torsion_site_symmetry_1
_geom_torsion_site_symmetry_2
_geom_torsion_site_symmetry_3
_geom_torsion_site_symmetry_4
_geom_torsion_publ_flag
S002 N006 C00B C00F 78.5(5) . . . . ?
S002 N006 C00B C00R -102.1(4) . . . . ?
S002 N006 C00D N007 -126.1(3) . . . . ?
S002 N006 C00D C00E 107.7(4) . . . . ?
S002 C009 C00C C00S -178.2(4) . . . . ?
S002 C009 C00H C00U 178.8(4) . . . . ?
O003 S002 N006 C00B 36.6(4) . . . . ?
O003 S002 N006 C00D -166.9(3) . . . . ?
O003 S002 C009 C00C -23.2(5) . . . . ?
O003 S002 C009 C00H 157.5(4) . . . . ?
O004 S002 N006 C00B 166.2(3) . . . . ?
O004 S002 N006 C00D -37.3(4) . . . . ?
O004 S002 C009 C00C -155.0(4) . . . . ?
O004 S002 C009 C00H 25.6(4) . . . . ?
N005 N007 C00D N006 80.3(5) . . . . ?
N005 N007 C00D C00E -153.5(4) . . . . ?
N005 N007 C00O C00L 0.6(5) . . . . ?
N005 C00G C00L C00O -0.1(6) . . . . ?
N006 S002 C009 C00C 91.8(4) . . . . ?
N006 S002 C009 C00H -87.6(4) . . . . ?
N006 C00B C00F C00N 176.9(4) . . . . ?
N006 C00B C00R C00V -176.8(4) . . . . ?
N006 C00D C00E I001 -178.3(3) . . . . ?
N006 C00D C00E C00M -7.4(7) . . . . ?
N007 N005 C00G C00A -179.5(4) . . . . ?
N007 N005 C00G C00L 0.5(5) . . . . ?
N007 C00D C00E I001 56.2(5) . . . . ?
N007 C00D C00E C00M -133.0(5) . . . . ?
C009 S002 N006 C00B -80.0(4) . . . . ?
C009 S002 N006 C00D 76.5(4) . . . . ?
C009 C00C C00S C00I -0.3(8) . . . . ?
C009 C00H C00U C00I -0.9(8) . . . . ?
C00A C00G C00L C00O 179.8(5) . . . . ?
C00A C00P C00Q C00T -1.2(8) . . . . ?
C00B N006 C00D N007 30.3(5) . . . . ?
C00B N006 C00D C00E -95.8(5) . . . . ?
C00B C00F C00N C008 -4.1(8) . . . . ?
C00B C00R C00V C008 3.3(8) . . . . ?
C00C C009 C00H C00U -0.6(7) . . . . ?
C00D N006 C00B C00F -77.6(5) . . . . ?
C00D N006 C00B C00R 101.8(5) . . . . ?
C00D N007 C00O C00L 171.3(4) . . . . ?
C00F C00B C00R C00V 2.6(7) . . . . ?
C00G N005 N007 C00D -172.7(4) . . . . ?
C00G N005 N007 C00O -0.7(5) . . . . ?
C00G C00A C00K C00J 178.4(4) . . . . ?
C00G C00A C00P C00Q -177.7(5) . . . . ?
C00G C00L C00O N007 -0.3(5) . . . . ?
C00H C009 C00C C00S 1.2(7) . . . . ?
C00K C00A C00G N005 -0.6(7) . . . . ?
C00K C00A C00G C00L 179.5(5) . . . . ?
C00K C00A C00P C00Q 1.2(7) . . . . ?
C00K C00J C00T C00Q 0.1(8) . . . . ?
C00N C008 C00V C00R -9.1(7) . . . . ?
C00O N007 C00D N006 -90.1(5) . . . . ?
C00O N007 C00D C00E 36.0(7) . . . . ?
C00P C00A C00G N005 178.3(4) . . . . ?
C00P C00A C00G C00L -1.7(8) . . . . ?
C00P C00A C00K C00J -0.5(7) . . . . ?
C00P C00Q C00T C00J 0.6(8) . . . . ?
C00R C00B C00F C00N -2.5(7) . . . . ?
C00S C00I C00U C00H 1.8(8) . . . . ?
C00T C00J C00K C00A -0.1(7) . . . . ?
C00U C00I C00S C00C -1.2(8) . . . . ?
C00V C008 C00N C00F 9.5(7) . . . . ?
C00W C00I C00S C00C 177.9(5) . . . . ?
C00W C00I C00U C00H -177.3(5) . . . . ?
